data_7104171
loop_
_publ_author_name
'Chevallier, Floris'
'Charlot, Marina'
'Katan, Claudine'
'Mongin, Florence'
'Blanchard-Desce, Mireille'

_publ_section_title
;
 Novel chromophores from alternated pyridine-ethylenedioxythiophene
 unit oligomers: dramatic enhancement of photoluminescence properties
 in elongated derivatives.
;
_journal_issue 6
_journal_name_full 'Chemical communications (Cambridge, England)'
_journal_page_first 692
_journal_page_last 694
_journal_paper_doi 10.1039/b815656e
_journal_volume 34
_journal_year 2009
_chemical_compound_source 'synthesis as described'
_chemical_formula_moiety 'C17 H13 N1 O4 S2'
_chemical_formula_sum 'C17 H13 N O4 S2'
_chemical_formula_weight 359.4
_chemical_name_systematic
;
?
;
_space_group_IT_number 14
_symmetry_cell_setting monoclinic
_symmetry_Int_Tables_number 14
_symmetry_space_group_name_Hall '-P 2yn'
_symmetry_space_group_name_H-M 'P 1 21/n 1'
_atom_sites_solution_hydrogens geom
_atom_sites_solution_primary direct
_atom_sites_solution_secondary difmap
_audit_conform_dict_location ftp://ftp.iucr.org/pub/cif_core.dic
_audit_conform_dict_name cif_core.dic
_audit_conform_dict_version 2.3
_audit_creation_date 2008-06-10T17:20:34-00:00
_audit_creation_method 'WinGX routine CIF_UPDATE'
_cell_angle_alpha 90
_cell_angle_beta 90.338(4)
_cell_angle_gamma 90
_cell_formula_units_Z 4
_cell_length_a 7.2617(9)
_cell_length_b 6.9926(9)
_cell_length_c 28.988(4)
_cell_measurement_reflns_used 4139
_cell_measurement_temperature 100(2)
_cell_measurement_theta_max 27.55
_cell_measurement_theta_min 2.81
_cell_measurement_wavelength 0.71073
_cell_volume 1471.9(3)
_computing_cell_refinement 'Bruker SMART, 2006'
_computing_data_collection 'Bruker SMART, 2006'
_computing_data_reduction 'Bruker SAINT, 2006'
_computing_molecular_graphics 'Ortep-3 for Windows (Farrugia, 1997)'
_computing_publication_material 'WinGX publication routines (Farrugia, 1999)'
_computing_structure_refinement 'SHELXL-97 (Sheldrick, 1997)'
_computing_structure_solution 'SIR97 (Altomare et al., 1999)'
_diffrn_ambient_temperature 100(2)
_diffrn_detector 'CCD plate'
_diffrn_measured_fraction_theta_full 0.961
_diffrn_measured_fraction_theta_max 0.935
_diffrn_measurement_device_type 'APEXII, Bruker-AXS'
_diffrn_measurement_method 'CCD rotation images, thin slices'
_diffrn_radiation_monochromator graphite
_diffrn_radiation_probe x-ray
_diffrn_radiation_type MoK\a
_diffrn_radiation_wavelength 0.71073
_diffrn_reflns_av_R_equivalents 0.0406
_diffrn_reflns_av_unetI/netI 0.0399
_diffrn_reflns_limit_h_max 9
_diffrn_reflns_limit_h_min -9
_diffrn_reflns_limit_k_max 6
_diffrn_reflns_limit_k_min -8
_diffrn_reflns_limit_l_max 37
_diffrn_reflns_limit_l_min -37
_diffrn_reflns_number 10756
_diffrn_reflns_theta_full 25
_diffrn_reflns_theta_max 27.48
_diffrn_reflns_theta_min 3.5
_exptl_absorpt_coefficient_mu 0.385
_exptl_absorpt_correction_T_max 0.951
_exptl_absorpt_correction_T_min 0.837
_exptl_absorpt_correction_type multi-scan
_exptl_absorpt_process_details
;
[Sheldrick, G.M. (2002). SADABS Bruker AXS Inc., Madison, Wisconsin, USA]
;
_exptl_crystal_colour colourless
_exptl_crystal_density_diffrn 1.622
_exptl_crystal_density_method 'not measured'
_exptl_crystal_description prism
_exptl_crystal_F_000 744
_exptl_crystal_size_max 0.45
_exptl_crystal_size_mid 0.3
_exptl_crystal_size_min 0.13
_refine_diff_density_max 0.5
_refine_diff_density_min -0.3
_refine_diff_density_rms 0.071
_refine_ls_extinction_method none
_refine_ls_goodness_of_fit_ref 1.038
_refine_ls_hydrogen_treatment constr
_refine_ls_matrix_type full
_refine_ls_number_parameters 217
_refine_ls_number_reflns 3148
_refine_ls_number_restraints 0
_refine_ls_restrained_S_all 1.038
_refine_ls_R_factor_all 0.0426
_refine_ls_R_factor_gt 0.037
_refine_ls_shift/su_max 0.001
_refine_ls_shift/su_mean 0
_refine_ls_structure_factor_coef Fsqd
_refine_ls_weighting_details 'calc w=1/[\s^2^(Fo^2^)+(0.0478P)^2^+0.8959P] where P=(Fo^2^+2Fc^2^)/3'
_refine_ls_weighting_scheme calc
_refine_ls_wR_factor_gt 0.093
_refine_ls_wR_factor_ref 0.0971
_reflns_number_gt 2790
_reflns_number_total 3148
_reflns_threshold_expression >2sigma(I)
_cod_data_source_file b815656e.txt
_cod_data_source_block cpd5
_cod_original_sg_symbol_H-M 'P 21/n'
_cod_database_code 7104171

loop_
_symmetry_equiv_pos_as_xyz
'x, y, z'
'-x+1/2, y+1/2, -z+1/2'
'-x, -y, -z'
'x-1/2, -y-1/2, z-1/2'

loop_
_atom_site_label
_atom_site_type_symbol
_atom_site_fract_x
_atom_site_fract_y
_atom_site_fract_z
_atom_site_U_iso_or_equiv
_atom_site_adp_type
_atom_site_occupancy
_atom_site_calc_flag
_atom_site_refinement_flags
_atom_site_disorder_assembly
_atom_site_disorder_group
C1 C 0.1362(2) 0.2960(3) 0.62026(6) 0.0167(4) Uani 1 d . . .
H1A H 0.1558 0.2668 0.6533 0.02 Uiso 1 calc R . .
H1B H 0.1395 0.4367 0.6164 0.02 Uiso 1 calc R . .
C2 C 0.2881(2) 0.2065(3) 0.59228(6) 0.0159(4) Uani 1 d . . .
H2A H 0.409 0.2472 0.6048 0.019 Uiso 1 calc R . .
H2B H 0.2805 0.0655 0.5947 0.019 Uiso 1 calc R . .
O3 O -0.04140(17) 0.2245(2) 0.60574(4) 0.0172(3) Uani 1 d . . .
O4 O 0.27316(16) 0.2624(2) 0.54443(4) 0.0150(3) Uani 1 d . . .
C5 C -0.0587(2) 0.2300(3) 0.55864(6) 0.0142(4) Uani 1 d . . .
C6 C 0.0955(2) 0.2497(3) 0.52851(6) 0.0123(4) Uani 1 d . . .
C7 C -0.2216(2) 0.2168(3) 0.53554(6) 0.0153(4) Uani 1 d . . .
H7 H -0.3379 0.2017 0.5499 0.018 Uiso 1 calc R . .
S8 S -0.19043(6) 0.23112(7) 0.477052(14) 0.01448(13) Uani 1 d . . .
C9 C 0.0456(2) 0.2548(3) 0.48270(6) 0.0122(4) Uani 1 d . . .
C10 C 0.1577(2) 0.2777(3) 0.44149(6) 0.0117(4) Uani 1 d . . .
C11 C 0.3471(2) 0.3160(3) 0.44363(6) 0.0153(4) Uani 1 d . . .
H11 H 0.4096 0.322 0.4725 0.018 Uiso 1 calc R . .
C12 C 0.4407(2) 0.3450(3) 0.40285(6) 0.0152(4) Uani 1 d . . .
H12 H 0.5688 0.3728 0.4035 0.018 Uiso 1 calc R . .
N13 N 0.0665(2) 0.2625(2) 0.40093(5) 0.0126(3) Uani 1 d . . .
C21 C 0.1380(2) 0.3519(3) 0.18324(6) 0.0176(4) Uani 1 d . . .
H21A H 0.111 0.4881 0.1896 0.021 Uiso 1 calc R . .
H21B H 0.163 0.3386 0.1499 0.021 Uiso 1 calc R . .
C22 C 0.3054(2) 0.2909(3) 0.21056(6) 0.0155(4) Uani 1 d . . .
H22A H 0.3302 0.1537 0.2048 0.019 Uiso 1 calc R . .
H22B H 0.4138 0.3648 0.2002 0.019 Uiso 1 calc R . .
O23 O -0.01974(17) 0.2365(2) 0.19529(4) 0.0174(3) Uani 1 d . . .
O24 O 0.27842(16) 0.3213(2) 0.25939(4) 0.0151(3) Uani 1 d . . .
C25 C -0.0414(2) 0.2293(3) 0.24207(6) 0.0135(4) Uani 1 d . . .
C26 C 0.1046(2) 0.2726(3) 0.27354(6) 0.0122(4) Uani 1 d . . .
C27 C -0.2007(2) 0.1818(3) 0.26389(6) 0.0158(4) Uani 1 d . . .
H27 H -0.3116 0.1474 0.2485 0.019 Uiso 1 calc R . .
S28 S -0.17578(6) 0.19167(7) 0.322805(14) 0.01509(14) Uani 1 d . . .
C29 C 0.0529(2) 0.2610(3) 0.31906(6) 0.0125(4) Uani 1 d . . .
C30 C 0.1611(2) 0.2876(3) 0.36144(6) 0.0122(4) Uani 1 d . . .
C31 C 0.3483(2) 0.3335(3) 0.36088(6) 0.0147(4) Uani 1 d . . .
H31 H 0.4104 0.3562 0.3327 0.018 Uiso 1 calc R . .

loop_
_atom_site_aniso_label
_atom_site_aniso_U_11
_atom_site_aniso_U_22
_atom_site_aniso_U_33
_atom_site_aniso_U_23
_atom_site_aniso_U_13
_atom_site_aniso_U_12
C1 0.0178(8) 0.0211(12) 0.0111(8) -0.0012(7) -0.0013(6) -0.0011(7)
C2 0.0176(8) 0.0211(12) 0.0090(8) 0.0017(7) -0.0010(6) 0.0023(7)
O3 0.0163(6) 0.0253(9) 0.0100(6) -0.0012(5) 0.0019(5) -0.0024(5)
O4 0.0125(6) 0.0218(8) 0.0106(6) 0.0019(5) -0.0008(4) -0.0004(5)
C5 0.0168(8) 0.0146(11) 0.0113(8) -0.0007(7) 0.0017(6) 0.0003(7)
C6 0.0131(8) 0.0103(10) 0.0136(8) -0.0004(7) -0.0007(6) 0.0009(6)
C7 0.0162(8) 0.0168(11) 0.0130(8) -0.0013(7) 0.0043(6) 0.0016(7)
S8 0.0119(2) 0.0188(3) 0.0128(2) -0.00071(17) -0.00048(15) 0.00077(16)
C9 0.0111(7) 0.0135(11) 0.0120(8) 0.0000(7) -0.0002(6) 0.0015(6)
C10 0.0153(8) 0.0092(10) 0.0105(8) -0.0003(6) 0.0001(6) 0.0019(6)
C11 0.0152(8) 0.0184(12) 0.0124(8) 0.0017(7) -0.0010(6) 0.0005(7)
C12 0.0142(8) 0.0157(11) 0.0156(8) 0.0002(7) 0.0004(6) -0.0013(7)
N13 0.0139(7) 0.0124(9) 0.0116(7) -0.0004(6) 0.0002(5) 0.0014(6)
C21 0.0186(8) 0.0226(12) 0.0116(8) 0.0029(7) 0.0012(6) -0.0036(8)
C22 0.0182(8) 0.0167(11) 0.0117(8) -0.0010(7) 0.0044(6) -0.0008(7)
O23 0.0180(6) 0.0251(9) 0.0092(6) 0.0003(5) 0.0002(5) -0.0041(5)
O24 0.0136(6) 0.0215(8) 0.0101(6) -0.0007(5) 0.0016(4) -0.0027(5)
C25 0.0180(8) 0.0133(11) 0.0093(8) 0.0006(7) -0.0011(6) 0.0009(7)
C26 0.0138(8) 0.0100(10) 0.0129(8) 0.0003(7) 0.0014(6) 0.0016(6)
C27 0.0160(8) 0.0188(12) 0.0125(8) 0.0008(7) -0.0024(6) -0.0007(7)
S28 0.0128(2) 0.0206(3) 0.0119(2) 0.00058(17) 0.00157(14) -0.00170(17)
C29 0.0131(8) 0.0118(11) 0.0126(8) 0.0006(7) 0.0005(6) -0.0003(6)
C30 0.0160(8) 0.0101(10) 0.0104(8) 0.0001(6) -0.0006(6) 0.0014(6)
C31 0.0171(8) 0.0137(11) 0.0134(8) 0.0010(7) 0.0022(6) -0.0006(7)

loop_
_atom_type_symbol
_atom_type_description
_atom_type_scat_dispersion_real
_atom_type_scat_dispersion_imag
_atom_type_scat_source
C C 0.0033 0.0016 'International Tables Vol C Tables 4.2.6.8 and 6.1.1.4'
H H 0 0 'International Tables Vol C Tables 4.2.6.8 and 6.1.1.4'
N N 0.0061 0.0033 'International Tables Vol C Tables 4.2.6.8 and 6.1.1.4'
O O 0.0106 0.006 'International Tables Vol C Tables 4.2.6.8 and 6.1.1.4'
S S 0.1246 0.1234 'International Tables Vol C Tables 4.2.6.8 and 6.1.1.4'

loop_
_geom_angle_atom_site_label_1
_geom_angle_atom_site_label_2
_geom_angle_atom_site_label_3
_geom_angle
_geom_angle_site_symmetry_1
_geom_angle_site_symmetry_3
_geom_angle_publ_flag
O3 C1 C2 110.71(15) . . ?
O3 C1 H1A 109.5 . . ?
C2 C1 H1A 109.5 . . ?
O3 C1 H1B 109.5 . . ?
C2 C1 H1B 109.5 . . ?
H1A C1 H1B 108.1 . . ?
O4 C2 C1 110.68(14) . . ?
O4 C2 H2A 109.5 . . ?
C1 C2 H2A 109.5 . . ?
O4 C2 H2B 109.5 . . ?
C1 C2 H2B 109.5 . . ?
H2A C2 H2B 108.1 . . ?
C5 O3 C1 110.92(13) . . ?
C6 O4 C2 111.76(13) . . ?
C7 C5 O3 124.27(15) . . ?
C7 C5 C6 112.82(15) . . ?
O3 C5 C6 122.90(15) . . ?
O4 C6 C9 124.47(15) . . ?
O4 C6 C5 122.63(15) . . ?
C9 C6 C5 112.90(15) . . ?
C5 C7 S8 111.32(13) . . ?
C5 C7 H7 124.3 . . ?
S8 C7 H7 124.3 . . ?
C7 S8 C9 92.79(8) . . ?
C6 C9 C10 130.42(16) . . ?
C6 C9 S8 110.16(12) . . ?
C10 C9 S8 119.42(13) . . ?
N13 C10 C11 121.98(15) . . ?
N13 C10 C9 115.53(15) . . ?
C11 C10 C9 122.49(16) . . ?
C12 C11 C10 118.53(16) . . ?
C12 C11 H11 120.7 . . ?
C10 C11 H11 120.7 . . ?
C11 C12 C31 120.22(16) . . ?
C11 C12 H12 119.9 . . ?
C31 C12 H12 119.9 . . ?
C30 N13 C10 118.61(15) . . ?
O23 C21 C22 110.63(15) . . ?
O23 C21 H21A 109.5 . . ?
C22 C21 H21A 109.5 . . ?
O23 C21 H21B 109.5 . . ?
C22 C21 H21B 109.5 . . ?
H21A C21 H21B 108.1 . . ?
O24 C22 C21 111.03(14) . . ?
O24 C22 H22A 109.4 . . ?
C21 C22 H22A 109.4 . . ?
O24 C22 H22B 109.4 . . ?
C21 C22 H22B 109.4 . . ?
H22A C22 H22B 108 . . ?
C25 O23 C21 110.85(13) . . ?
C26 O24 C22 112.72(13) . . ?
C27 C25 O23 124.90(15) . . ?
C27 C25 C26 112.61(15) . . ?
O23 C25 C26 122.49(15) . . ?
O24 C26 C29 123.91(15) . . ?
O24 C26 C25 122.87(15) . . ?
C29 C26 C25 113.22(15) . . ?
C25 C27 S28 111.53(13) . . ?
C25 C27 H27 124.2 . . ?
S28 C27 H27 124.2 . . ?
C27 S28 C29 92.53(8) . . ?
C26 C29 C30 130.38(16) . . ?
C26 C29 S28 110.09(13) . . ?
C30 C29 S28 119.44(13) . . ?
N13 C30 C31 122.66(16) . . ?
N13 C30 C29 114.93(15) . . ?
C31 C30 C29 122.41(15) . . ?
C12 C31 C30 117.93(15) . . ?
C12 C31 H31 121 . . ?
C30 C31 H31 121 . . ?

loop_
_geom_bond_atom_site_label_1
_geom_bond_atom_site_label_2
_geom_bond_distance
_geom_bond_site_symmetry_2
_geom_bond_publ_flag
C1 O3 1.444(2) . ?
C1 C2 1.509(2) . ?
C1 H1A 0.99 . ?
C1 H1B 0.99 . ?
C2 O4 1.4445(19) . ?
C2 H2A 0.99 . ?
C2 H2B 0.99 . ?
O3 C5 1.371(2) . ?
O4 C6 1.371(2) . ?
C5 C7 1.359(2) . ?
C5 C6 1.431(2) . ?
C6 C9 1.375(2) . ?
C7 S8 1.7146(18) . ?
C7 H7 0.95 . ?
S8 C9 1.7284(17) . ?
C9 C10 1.459(2) . ?
C10 N13 1.350(2) . ?
C10 C11 1.402(2) . ?
C11 C12 1.382(2) . ?
C11 H11 0.95 . ?
C12 C31 1.388(2) . ?
C12 H12 0.95 . ?
N13 C30 1.350(2) . ?
C21 O23 1.446(2) . ?
C21 C22 1.509(2) . ?
C21 H21A 0.99 . ?
C21 H21B 0.99 . ?
C22 O24 1.4457(19) . ?
C22 H22A 0.99 . ?
C22 H22B 0.99 . ?
O23 C25 1.3671(19) . ?
O24 C26 1.372(2) . ?
C25 C27 1.363(2) . ?
C25 C26 1.427(2) . ?
C26 C29 1.376(2) . ?
C27 S28 1.7176(17) . ?
C27 H27 0.95 . ?
S28 C29 1.7338(18) . ?
C29 C30 1.466(2) . ?
C30 C31 1.397(2) . ?
C31 H31 0.95 . ?

loop_
_geom_torsion_atom_site_label_1
_geom_torsion_atom_site_label_2
_geom_torsion_atom_site_label_3
_geom_torsion_atom_site_label_4
_geom_torsion
_geom_torsion_site_symmetry_1
_geom_torsion_site_symmetry_2
_geom_torsion_site_symmetry_3
_geom_torsion_site_symmetry_4
_geom_torsion_publ_flag
O3 C1 C2 O4 64.8(2) . . . . ?
C2 C1 O3 C5 -47.8(2) . . . . ?
C1 C2 O4 C6 -45.2(2) . . . . ?
C1 O3 C5 C7 -163.35(19) . . . . ?
C1 O3 C5 C6 16.9(2) . . . . ?
C2 O4 C6 C9 -165.81(18) . . . . ?
C2 O4 C6 C5 14.4(2) . . . . ?
C7 C5 C6 O4 -178.98(17) . . . . ?
O3 C5 C6 O4 0.8(3) . . . . ?
C7 C5 C6 C9 1.2(2) . . . . ?
O3 C5 C6 C9 -179.08(17) . . . . ?
O3 C5 C7 S8 179.51(15) . . . . ?
C6 C5 C7 S8 -0.7(2) . . . . ?
C5 C7 S8 C9 0.14(16) . . . . ?
O4 C6 C9 C10 -1.5(3) . . . . ?
C5 C6 C9 C10 178.35(18) . . . . ?
O4 C6 C9 S8 179.12(15) . . . . ?
C5 C6 C9 S8 -1.0(2) . . . . ?
C7 S8 C9 C6 0.52(15) . . . . ?
C7 S8 C9 C10 -178.94(15) . . . . ?
C6 C9 C10 N13 175.35(19) . . . . ?
S8 C9 C10 N13 -5.3(2) . . . . ?
C6 C9 C10 C11 -5.6(3) . . . . ?
S8 C9 C10 C11 173.70(15) . . . . ?
N13 C10 C11 C12 2.1(3) . . . . ?
C9 C10 C11 C12 -176.83(18) . . . . ?
C10 C11 C12 C31 -0.8(3) . . . . ?
C11 C10 N13 C30 -0.9(3) . . . . ?
C9 C10 N13 C30 178.14(16) . . . . ?
O23 C21 C22 O24 -63.3(2) . . . . ?
C22 C21 O23 C25 50.2(2) . . . . ?
C21 C22 O24 C26 40.9(2) . . . . ?
C21 O23 C25 C27 160.06(19) . . . . ?
C21 O23 C25 C26 -19.8(2) . . . . ?
C22 O24 C26 C29 169.92(17) . . . . ?
C22 O24 C26 C25 -10.3(2) . . . . ?
C27 C25 C26 O24 178.97(17) . . . . ?
O23 C25 C26 O24 -1.2(3) . . . . ?
C27 C25 C26 C29 -1.3(2) . . . . ?
O23 C25 C26 C29 178.60(16) . . . . ?
O23 C25 C27 S28 -179.16(15) . . . . ?
C26 C25 C27 S28 0.7(2) . . . . ?
C25 C27 S28 C29 0.00(16) . . . . ?
O24 C26 C29 C30 -2.6(3) . . . . ?
C25 C26 C29 C30 177.67(19) . . . . ?
O24 C26 C29 S28 -179.01(14) . . . . ?
C25 C26 C29 S28 1.2(2) . . . . ?
C27 S28 C29 C26 -0.70(15) . . . . ?
C27 S28 C29 C30 -177.60(16) . . . . ?
C10 N13 C30 C31 -1.7(3) . . . . ?
C10 N13 C30 C29 177.67(16) . . . . ?
C26 C29 C30 N13 -178.97(19) . . . . ?
S28 C29 C30 N13 -2.8(2) . . . . ?
C26 C29 C30 C31 0.4(3) . . . . ?
S28 C29 C30 C31 176.57(15) . . . . ?
C11 C12 C31 C30 -1.6(3) . . . . ?
N13 C30 C31 C12 2.9(3) . . . . ?
C29 C30 C31 C12 -176.41(18) . . . . ?

loop_
_cod_related_entry_id
_cod_related_entry_database
_cod_related_entry_code
1 ChemSpider 30653101
